data_7218460
loop_
_publ_author_name
'Coles, S. J.'
'Ellis, A. L.'
'Leung, K.'
'Sarson, J.'
'Threlfall, T. L.'
'Tizzard, G. J.'

_publ_section_title
;
 Relationships between the racemic structures of substituted mandelic
 acids containing 8- and 10-membered hydrogen bonded dimer rings
;
_journal_issue 47
_journal_name_full CrystEngComm
_journal_page_first 10816
_journal_paper_doi 10.1039/C4CE01832J
_journal_volume 16
_journal_year 2014
_chemical_formula_moiety 'C8 H7 F O3'
_chemical_formula_sum 'C8 H7 F O3'
_chemical_formula_weight 170.14
_chemical_name_systematic
;
 ?
;
_space_group_crystal_system monoclinic
_space_group_IT_number 14
_space_group_name_Hall '-P 2ybc'
_space_group_name_H-M_alt 'P 1 21/c 1'
_symmetry_space_group_name_Hall '-P 2ybc'
_symmetry_space_group_name_H-M 'P 1 21/c 1'
_atom_sites_solution_hydrogens geom
_atom_sites_solution_primary direct
_audit_creation_date 2014-06-09
_audit_creation_method
;
Olex2 1.2
(compiled 2014.05.21 svn.r2940 for OlexSys, GUI svn.r4846)
;
_cell_angle_alpha 90
_cell_angle_beta 91.016(8)
_cell_angle_gamma 90
_cell_formula_units_Z 4
_cell_length_a 8.1424(6)
_cell_length_b 10.2396(7)
_cell_length_c 9.3604(6)
_cell_measurement_reflns_used 0
_cell_measurement_temperature 293
_cell_measurement_theta_max 25.0
_cell_measurement_theta_min 2.5
_cell_volume 780.30(9)
_computing_cell_refinement 'CrystalClear-SM Expert 2.1 b31 (Rigaku, 2014)'
_computing_data_collection 'CrystalClear-SM Expert 2.1 b31 (Rigaku, 2014)'
_computing_data_reduction 'CrystalClear-SM Expert 2.1 b31 (Rigaku, 2014)'
_computing_molecular_graphics 'Olex2 (Dolomanov et al., 2009)'
_computing_publication_material 'Olex2 (Dolomanov et al., 2009)'
_computing_structure_refinement 'ShelXL (Sheldrick, 2008)'
_computing_structure_solution 'ShelXS (Sheldrick, 2008)'
_diffrn_ambient_temperature 293
_diffrn_detector 'CCD area detector'
_diffrn_detector_area_resol_mean 28.5714
_diffrn_detector_type 'Rigaku HG Saturn724+ (2x2 bin mode)'
_diffrn_measured_fraction_theta_full 0.989
_diffrn_measured_fraction_theta_max 0.989
_diffrn_measurement_details
;
scan:
    Number of images: 123
               Slice: -110.0000 - 13.0000
         Image width: 1.0000
            Exp time: 10.0000
       Rotation axis: Omega
               Omega: 0.0000
               Kappa: -45.0000
                 Phi: 240.0000
                 XTD: 45.0000
              2theta: -20.0000
scan:
    Number of images: 120
               Slice: -110.0000 - 10.0000
         Image width: 1.0000
            Exp time: 10.0000
       Rotation axis: Omega
               Omega: 0.0000
               Kappa: 0.0000
                 Phi: 0.0000
                 XTD: 45.0000
              2theta: -20.0000
scan:
    Number of images: 79
               Slice: -110.0000 - -31.0000
         Image width: 1.0000
            Exp time: 10.0000
       Rotation axis: Omega
               Omega: 0.0000
               Kappa: -60.0000
                 Phi: 180.0000
                 XTD: 45.0000
              2theta: -20.0000
;
_diffrn_measurement_device 'four-circle \k diffractometer'
_diffrn_measurement_device_type 'Rigaku AFC12 (Right)'
_diffrn_measurement_method 'profile data from \w-scans'
_diffrn_measurement_specimen_support 'MiTeGen MicroMesh'
_diffrn_orient_matrix_type d*Trek
_diffrn_orient_matrix_UB_11 -0.001155
_diffrn_orient_matrix_UB_12 -0.001220
_diffrn_orient_matrix_UB_13 -0.122731
_diffrn_orient_matrix_UB_21 0.032940
_diffrn_orient_matrix_UB_22 -0.091840
_diffrn_orient_matrix_UB_23 0.000603
_diffrn_orient_matrix_UB_31 -0.100487
_diffrn_orient_matrix_UB_32 -0.036045
_diffrn_orient_matrix_UB_33 -0.000588
_diffrn_radiation_collimation 0.3
_diffrn_radiation_monochromator 'Confocal mirrors, HF Varimax'
_diffrn_radiation_probe x-ray
_diffrn_radiation_type MoK\a
_diffrn_radiation_wavelength 0.71075
_diffrn_reflns_av_R_equivalents 0.0899
_diffrn_reflns_av_unetI/netI 0.0880
_diffrn_reflns_Laue_measured_fraction_full 0.989
_diffrn_reflns_Laue_measured_fraction_max 0.989
_diffrn_reflns_limit_h_max 9
_diffrn_reflns_limit_h_min -9
_diffrn_reflns_limit_k_max 12
_diffrn_reflns_limit_k_min -12
_diffrn_reflns_limit_l_max 10
_diffrn_reflns_limit_l_min -11
_diffrn_reflns_number 4601
_diffrn_reflns_point_group_measured_fraction_full 0.989
_diffrn_reflns_point_group_measured_fraction_max 0.989
_diffrn_reflns_theta_full 25.000
_diffrn_reflns_theta_max 25.069
_diffrn_reflns_theta_min 2.502
_diffrn_source 'Rotating Anode'
_diffrn_source_current 55.0
_diffrn_source_power 2.475
_diffrn_source_target Mo
_diffrn_source_type 'Rotating Anode'
_diffrn_source_voltage 45.0
_exptl_absorpt_coefficient_mu 0.126
_exptl_absorpt_correction_T_max 1.000
_exptl_absorpt_correction_T_min 0.566
_exptl_absorpt_correction_type multi-scan
_exptl_absorpt_process_details
;
CrystalClear-SM Expert 3.1 b27 (Rigaku, 2013)
;
_exptl_crystal_colour Colourless
_exptl_crystal_density_diffrn 1.448
_exptl_crystal_description Platelet
_exptl_crystal_F_000 352
_exptl_crystal_size_max 0.07
_exptl_crystal_size_mid 0.05
_exptl_crystal_size_min 0.01
_refine_diff_density_max 0.326
_refine_diff_density_min -0.273
_refine_diff_density_rms 0.072
_refine_ls_extinction_method none
_refine_ls_goodness_of_fit_ref 1.080
_refine_ls_hydrogen_treatment constr
_refine_ls_matrix_type full
_refine_ls_number_parameters 145
_refine_ls_number_reflns 1372
_refine_ls_number_restraints 359
_refine_ls_restrained_S_all 0.988
_refine_ls_R_factor_all 0.1836
_refine_ls_R_factor_gt 0.1026
_refine_ls_shift/su_max 0.000
_refine_ls_shift/su_mean 0.000
_refine_ls_structure_factor_coef Fsqd
_refine_ls_weighting_details 'w=1/[\s^2^(Fo^2^)+(0.1310P)^2^+1.6154P] where P=(Fo^2^+2Fc^2^)/3'
_refine_ls_weighting_scheme calc
_refine_ls_wR_factor_gt 0.2744
_refine_ls_wR_factor_ref 0.3223
_reflns_Friedel_coverage 0.000
_reflns_number_gt 699
_reflns_number_total 1372
_reflns_threshold_expression 'I > 2\s(I)'
_cod_data_source_file c4ce01832j2.cif
_cod_data_source_block 2012jms0016aa-RS-3FMA-1
_cod_depositor_comments
;
The following automatic conversions were performed:

'_exptl_absorpt_correction_type' value 'Multi-scan' changed to
'multi-scan' according to
/usr/data/users/saulius/crontab/automatic-downloads/rss-feeds/RSC/lib/dictionaries/cif_core.dic
dictionary named 'cif_core.dic' version 2.4.2 from 2011-04-26.

Automatic conversion script
Id: cif_fix_values 2827 2014-09-09 07:05:25Z andrius 

 Adding full bibliography for 7218452--7218470.cif.
;
_cod_database_code 7218460
_shelxl_version_number 2014-3
_shelx_space_group_comment
;
The symmetry employed for this shelxl refinement is uniquely defined
by the following loop, which should always be used as a source of
symmetry information in preference to the above space-group names.
They are only intended as comments.
;
_olex2_refinement_description
;
1. Fixed Uiso
 At 1.2 times of:
  All C(H) groups, All C(H,H) groups
 At 1.5 times of:
  All O(H) groups
2. Restrained distances
 F1B-C3B
 1.35 with sigma of 0.02
3. Restrained planarity
 C1, C2B, C6B, C4, C3B, C5B, F1B
 with sigma of 0.1
4. Rigid bond restraints
 All non-hydrogen atoms
 with sigma for 1-2 distances of 0.01 and sigma for 1-3 distances of 0.01
5. Uiso/Uaniso restraints and constraints
All non-hydrogen atoms have similar U: within 1.7A with sigma of 0.04 and sigma
for terminal atoms of 0.08
6. Rigid body (RIGU) restrains
 All non-hydrogen atoms
 with sigma for 1-2 distances of 0.004 and sigma for 1-3 distances of 0.004
7. Others
 Sof(C2B)=Sof(H2B)=Sof(C6B)=Sof(H6B)=Sof(H4B)=Sof(C3B)=Sof(C5B)=Sof(H5B)=
 Sof(F1B)=1-FVAR(1)
 Sof(H4A)=Sof(F1A)=Sof(C2A)=Sof(H2A)=Sof(C3A)=Sof(C5A)=Sof(H5A)=Sof(C6A)=
 Sof(H6A)=FVAR(1)
8.a Ternary CH refined with riding coordinates:
 C7(H7)
8.b Aromatic/amide H refined with riding coordinates:
 C2B(H2B), C6B(H6B), C4(H4B), C4(H4A), C5B(H5B), C2A(H2A), C5A(H5A), C6A(H6A)
8.c Fitted hexagon refined as free rotating group:
 C1(C2B,C6B,C4,C3B,C5B)
8.d Idealised tetrahedral OH refined as rotating group:
 O1(H1), O3(H3)
;
_olex2_submission_special_instructions 'No special instructions were received'

loop_
_space_group_symop_operation_xyz
'x, y, z'
'-x, y+1/2, -z+1/2'
'-x, -y, -z'
'x, -y-1/2, z-1/2'

loop_
_atom_site_label
_atom_site_type_symbol
_atom_site_fract_x
_atom_site_fract_y
_atom_site_fract_z
_atom_site_U_iso_or_equiv
_atom_site_adp_type
_atom_site_occupancy
_atom_site_site_symmetry_order
_atom_site_calc_flag
_atom_site_refinement_flags_posn
_atom_site_refinement_flags_adp
_atom_site_refinement_flags_occupancy
_atom_site_disorder_assembly
_atom_site_disorder_group
O1 O 0.0747(6) 0.3448(4) 0.1395(5) 0.0578(14) Uani 1 1 d . U . . .
H1 H 0.0818 0.3941 0.0708 0.087 Uiso 1 1 calc GR . . . .
O2 O 0.0309(6) 0.6036(5) 0.1382(5) 0.0630(15) Uani 1 1 d . U . . .
O3 O 0.0624(7) 0.6144(5) 0.3742(5) 0.0656(15) Uani 1 1 d . U . . .
H3 H 0.0009 0.6776 0.3691 0.098 Uiso 1 1 calc GR . . . .
C1 C 0.2991(7) 0.4026(7) 0.2973(7) 0.0512(15) Uani 1 1 d . U . . .
C2B C 0.4107(10) 0.485(3) 0.231(3) 0.072(8) Uani 0.135(10) 1 d G U P A 2
H2B H 0.3735 0.5482 0.1676 0.086 Uiso 0.135(10) 1 calc R . P A 2
C6B C 0.5778(9) 0.472(3) 0.261(3) 0.086(8) Uani 0.135(10) 1 d G U P A 2
H6B H 0.6524 0.5270 0.2170 0.103 Uiso 0.135(10) 1 calc R . P A 2
C4 C 0.6333(7) 0.3772(9) 0.3565(10) 0.088(2) Uani 1 1 d G U . A .
H4B H 0.7452 0.3686 0.3764 0.106 Uiso 0.135(10) 1 calc R . P A 2
H4A H 0.7454 0.3678 0.3745 0.106 Uiso 0.865(10) 1 calc R . P A 1
C3B C 0.5218(11) 0.295(2) 0.422(3) 0.087(8) Uani 0.135(10) 1 d DG U P A 2
C5B C 0.3547(10) 0.308(2) 0.393(3) 0.069(8) Uani 0.135(10) 1 d G U P A 2
H5B H 0.2800 0.2528 0.4368 0.083 Uiso 0.135(10) 1 calc R . P A 2
C7 C 0.1189(8) 0.4132(6) 0.2665(6) 0.0465(15) Uani 1 1 d . U . . .
H7 H 0.0596 0.3745 0.3463 0.056 Uiso 1 1 calc R . . . .
C8 C 0.0664(8) 0.5566(6) 0.2510(7) 0.0472(15) Uani 1 1 d . U . . .
F1A F 0.6887(8) 0.4892(11) 0.1516(9) 0.155(4) Uani 0.865(10) 1 d . U P A 1
C2A C 0.4142(11) 0.4555(12) 0.2068(11) 0.076(3) Uani 0.865(10) 1 d . U P A 1
H2A H 0.3811 0.5019 0.1258 0.091 Uiso 0.865(10) 1 calc R . P A 1
C3A C 0.5795(13) 0.4383(13) 0.2390(13) 0.089(3) Uani 0.865(10) 1 d . U P A 1
C5A C 0.5261(13) 0.3300(12) 0.4473(14) 0.092(3) Uani 0.865(10) 1 d . U P A 1
H5A H 0.5639 0.2897 0.5307 0.110 Uiso 0.865(10) 1 calc R . P A 1
C6A C 0.3549(11) 0.3393(9) 0.4204(11) 0.068(3) Uani 0.865(10) 1 d . U P A 1
H6A H 0.2808 0.3037 0.4841 0.082 Uiso 0.865(10) 1 calc R . P A 1
F1B F 0.617(4) 0.228(4) 0.506(4) 0.107(12) Uani 0.135(10) 1 d D U P A 2

loop_
_atom_site_aniso_label
_atom_site_aniso_U_11
_atom_site_aniso_U_22
_atom_site_aniso_U_33
_atom_site_aniso_U_23
_atom_site_aniso_U_13
_atom_site_aniso_U_12
O1 0.069(3) 0.052(3) 0.053(3) 0.0025(19) -0.009(2) -0.003(2)
O2 0.082(4) 0.055(3) 0.051(2) 0.005(2) -0.011(2) 0.009(3)
O3 0.084(4) 0.056(3) 0.056(3) -0.004(2) -0.010(2) 0.023(3)
C1 0.047(3) 0.052(3) 0.054(3) -0.005(3) -0.004(2) 0.004(2)
C2B 0.051(6) 0.083(13) 0.082(15) 0.010(13) -0.002(6) -0.007(6)
C6B 0.050(6) 0.106(13) 0.102(15) -0.002(12) -0.006(7) -0.003(7)
C4 0.059(4) 0.104(6) 0.102(5) -0.009(4) -0.010(3) 0.006(4)
C3B 0.057(7) 0.099(13) 0.104(15) 0.002(12) -0.018(7) 0.011(6)
C5B 0.057(6) 0.070(13) 0.078(15) 0.009(12) -0.012(7) 0.007(6)
C7 0.045(3) 0.049(3) 0.045(3) 0.003(2) -0.002(2) 0.000(2)
C8 0.037(3) 0.054(3) 0.050(3) 0.003(2) 0.000(3) -0.002(3)
F1A 0.067(4) 0.254(10) 0.146(6) 0.044(6) 0.025(4) -0.025(5)
C2A 0.052(3) 0.104(7) 0.071(5) 0.014(5) 0.003(3) -0.003(4)
C3A 0.052(4) 0.120(7) 0.094(5) -0.004(5) 0.003(4) -0.005(4)
C5A 0.066(4) 0.100(7) 0.107(6) 0.014(5) -0.022(4) 0.011(4)
C6A 0.057(4) 0.070(6) 0.077(5) 0.014(4) -0.015(3) 0.000(4)
F1B 0.067(12) 0.125(19) 0.13(2) 0.020(17) -0.026(12) 0.014(11)

loop_
_atom_type_symbol
_atom_type_description
_atom_type_scat_dispersion_real
_atom_type_scat_dispersion_imag
_atom_type_scat_source
C C 0.0033 0.0016 'International Tables Vol C Tables 4.2.6.8 and 6.1.1.4'
H H 0.0000 0.0000 'International Tables Vol C Tables 4.2.6.8 and 6.1.1.4'
F F 0.0171 0.0103 'International Tables Vol C Tables 4.2.6.8 and 6.1.1.4'
O O 0.0106 0.0060 'International Tables Vol C Tables 4.2.6.8 and 6.1.1.4'

loop_
_geom_angle_atom_site_label_1
_geom_angle_atom_site_label_2
_geom_angle_atom_site_label_3
_geom_angle
C2B C1 C5B 120.0
C2B C1 C7 121.2(5)
C5B C1 C7 118.8(5)
C2A C1 C7 121.8(7)
C2A C1 C6A 118.3(7)
C6A C1 C7 119.9(7)
C1 C2B C6B 120.0
C4 C6B C2B 120.0
C6B C4 C3B 120.0
C5A C4 C3A 119.4(8)
C5B C3B C4 120.0
F1B C3B C4 101.6(19)
F1B C3B C5B 138.2(19)
C3B C5B C1 120.0
O1 C7 C1 111.1(6)
O1 C7 C8 109.0(5)
C1 C7 C8 111.0(5)
O2 C8 O3 126.5(6)
O2 C8 C7 122.2(6)
O3 C8 C7 111.3(5)
C1 C2A C3A 118.8(9)
C4 C3A C2A 122.9(10)
F1A C3A C4 118.7(9)
F1A C3A C2A 118.4(10)
C4 C5A C6A 121.4(10)
C1 C6A C5A 119.0(9)

loop_
_geom_bond_atom_site_label_1
_geom_bond_atom_site_label_2
_geom_bond_distance
O1 C7 1.419(7)
O2 C8 1.191(7)
O3 C8 1.297(8)
C1 C2B 1.3900
C1 C5B 1.3900
C1 C7 1.495(8)
C1 C2A 1.385(11)
C1 C6A 1.391(11)
C2B C6B 1.3900
C6B C4 1.3900
C4 C3B 1.3900
C4 C3A 1.333(14)
C4 C5A 1.321(14)
C3B C5B 1.3900
C3B F1B 1.291(18)
C7 C8 1.536(9)
F1A C3A 1.325(12)
C2A C3A 1.386(13)
C5A C6A 1.415(13)

loop_
_geom_torsion_atom_site_label_1
_geom_torsion_atom_site_label_2
_geom_torsion_atom_site_label_3
_geom_torsion_atom_site_label_4
_geom_torsion
C2A_a C1 C2B_b C6B_b -82.5(19)
O1 C7 C8 O2 -15.6(9)
O1 C7 C8 O3 162.6(6)
C1 C2B C6B C4 0.0
C1 C7 C8 O2 107.0(7)
C1 C7 C8 O3 -74.7(7)
C1 C2A C3A C4 -2.7(18)
C1 C2A C3A F1A 180.0(11)
C2B C1 C5B C3B 0.0
C2B C1 C7 O1 82.7(19)
C2B C1 C7 C8 -39(2)
C2B C1 C2A C3A 89(2)
C2B C1 C6A C5A -18(2)
C2B C6B C4 C3B 0.0
C2B C6B C4 C3A 81.7(18)
C2B C6B C4 C5A -20.2(19)
C6B C4 C3B C5B 0.0
C6B C4 C3B F1B -177(3)
C6B C4 C3A F1A 90(2)
C6B C4 C3A C2A -87(2)
C6B C4 C5A C6A 21(2)
C4 C3B C5B C1 0.0
C4 C5A C6A C1 -1.6(17)
C3B C4 C3A F1A -162.4(18)
C3B C4 C3A C2A 20(2)
C3B C4 C5A C6A -82.6(19)
C5B C1 C2B C6B 0.0
C5B C1 C7 O1 -96.7(19)
C5B C1 C7 C8 141.8(18)
C5B C1 C2A C3A -16(2)
C5B C1 C6A C5A 89(2)
C7 C1 C2B C6B -179.4(6)
C7 C1 C5B C3B 179.4(6)
C7 C1 C2A C3A -177.7(9)
C7 C1 C6A C5A 179.8(8)
C2A C1 C5B C3B 17.5(19)
C2A C1 C7 O1 64.3(10)
C2A C1 C7 C8 -57.2(10)
C2A C1 C6A C5A -0.8(14)
C3A C4 C3B C5B -19(2)
C3A C4 C3B F1B 164.5(19)
C3A C4 C5A C6A 1.9(18)
C5A C4 C3B C5B 86.2(18)
C5A C4 C3B F1B -91(3)
C5A C4 C3A F1A 177.6(12)
C5A C4 C3A C2A 0.2(19)
C6A C1 C2B C6B 19.0(19)
C6A C1 C5B C3B -82.1(18)
C6A C1 C7 O1 -116.3(8)
C6A C1 C7 C8 122.2(8)
C6A C1 C2A C3A 2.9(15)
F1B C3B C5B C1 175(4)
